data_2208630
loop_
_publ_author_name
'Chao-Nan Chen'

_publ_section_title
;
 2-Chloro-4-fluorophenyl methanesulfonate
;
_journal_coeditor_code IS2006
_journal_issue 4
_journal_name_full 'Acta Crystallographica Section E'
_journal_page_first o1231
_journal_page_last o1232
_journal_paper_doi 10.1107/S1600536806007227
_journal_volume 62
_journal_year 2006
_chemical_formula_iupac 'C7 H6 Cl F O3 S'
_chemical_formula_moiety 'C7 H6 Cl F O3 S'
_chemical_formula_sum 'C7 H6 Cl F O3 S'
_chemical_formula_weight 224.63
_chemical_name_systematic
;
2-Chloro-4-fluorophenyl methanesulfonate
;
_space_group_IT_number 14
_symmetry_cell_setting monoclinic
_symmetry_space_group_name_Hall '-P 2ybc'
_symmetry_space_group_name_H-M 'P 1 21/c 1'
_atom_sites_solution_hydrogens geom
_atom_sites_solution_primary direct
_atom_sites_solution_secondary difmap
_audit_creation_method SHELXL-97
_cell_angle_alpha 90.00
_cell_angle_beta 114.284(2)
_cell_angle_gamma 90.00
_cell_formula_units_Z 4
_cell_length_a 11.2684(13)
_cell_length_b 7.9014(9)
_cell_length_c 11.1345(12)
_cell_measurement_reflns_used 1568
_cell_measurement_temperature 292(2)
_cell_measurement_theta_max 21.90
_cell_measurement_theta_min 3.25
_cell_volume 903.65(18)
_computing_cell_refinement 'SAINT (Bruker, 1999)'
_computing_data_collection 'SMART (Bruker, 1997)'
_computing_data_reduction SAINT
_computing_molecular_graphics 'SHELXTL (Bruker, 2001)'
_computing_publication_material SHELXTL
_computing_structure_refinement 'SHELXL97 (Sheldrick, 1997)'
_computing_structure_solution 'SHELXS97 (Sheldrick, 1997)'
_diffrn_ambient_temperature 292(2)
_diffrn_measured_fraction_theta_full 0.980
_diffrn_measured_fraction_theta_max 0.980
_diffrn_measurement_device_type 'Bruker SMART 4K CCD area-detector'
_diffrn_measurement_method '\f and \w'
_diffrn_radiation_monochromator graphite
_diffrn_radiation_source 'fine-focus sealed tube'
_diffrn_radiation_type MoK\a
_diffrn_radiation_wavelength 0.71073
_diffrn_reflns_av_R_equivalents 0.0375
_diffrn_reflns_av_sigmaI/netI 0.0396
_diffrn_reflns_limit_h_max 14
_diffrn_reflns_limit_h_min -14
_diffrn_reflns_limit_k_max 10
_diffrn_reflns_limit_k_min -10
_diffrn_reflns_limit_l_max 14
_diffrn_reflns_limit_l_min -13
_diffrn_reflns_number 7603
_diffrn_reflns_theta_full 28.00
_diffrn_reflns_theta_max 28.00
_diffrn_reflns_theta_min 1.98
_diffrn_standards_decay_% 0
_diffrn_standards_interval_count 0
_diffrn_standards_interval_time 0
_diffrn_standards_number 0
_exptl_absorpt_coefficient_mu 0.639
_exptl_absorpt_correction_T_max 0.9627
_exptl_absorpt_correction_T_min 0.8315
_exptl_absorpt_correction_type multi-scan
_exptl_absorpt_process_details '(SADABS; Sheldrick, 1996)'
_exptl_crystal_colour colorless
_exptl_crystal_density_diffrn 1.651
_exptl_crystal_density_method 'not measured'
_exptl_crystal_description block
_exptl_crystal_F_000 456
_exptl_crystal_size_max 0.30
_exptl_crystal_size_mid 0.20
_exptl_crystal_size_min 0.06
_refine_diff_density_max 0.278
_refine_diff_density_min -0.272
_refine_ls_extinction_method none
_refine_ls_goodness_of_fit_ref 1.038
_refine_ls_hydrogen_treatment constr
_refine_ls_matrix_type full
_refine_ls_number_parameters 119
_refine_ls_number_reflns 2138
_refine_ls_number_restraints 0
_refine_ls_restrained_S_all 1.038
_refine_ls_R_factor_all 0.0780
_refine_ls_R_factor_gt 0.0484
_refine_ls_shift/su_max 0.000
_refine_ls_shift/su_mean 0.000
_refine_ls_structure_factor_coef Fsqd
_refine_ls_weighting_details 'calc w=1/[\s^2^(Fo^2^)+(0.0553P)^2^+0.1158P] where P=(Fo^2^+2Fc^2^)/3'
_refine_ls_weighting_scheme calc
_refine_ls_wR_factor_gt 0.1118
_refine_ls_wR_factor_ref 0.1218
_reflns_number_gt 1467
_reflns_number_total 2138
_reflns_threshold_expression I>2\s(I)
_cod_data_source_file is2006.cif
_cod_data_source_block I
_cod_depositor_comments
;
The following automatic conversions were performed:
'_symmetry_cell_setting' value 'Monoclinic' changed to 'monoclinic'
according to '/home/saulius/struct/CIF-dictionaries/cif_core.dic'
dictionary named 'cif_core.dic' version 2.4.1 from 2010-06-29.

Automatic conversion script
Id: cif_fix_enum 1527 2010-12-29 10:47:43Z saulius 

The following automatic conversions were performed:

'_symmetry_cell_setting' value 'Monoclinic' changed to 'monoclinic'
according to /home/saulius/struct/CIF-dictionaries/cif_core.dic
dictionary named 'cif_core.dic' version 2.4.1 from 2010-06-29.

Automatic conversion script
Id: cif_fix_values 1715 2011-07-08 13:25:40Z adriana 
;
_cod_original_sg_symbol_H-M 'P 21/c'
_cod_database_code 2208630

loop_
_symmetry_equiv_pos_as_xyz
'x, y, z'
'-x, y+1/2, -z+1/2'
'-x, -y, -z'
'x, -y-1/2, z-1/2'

loop_
_atom_site_type_symbol
_atom_site_label
_atom_site_fract_x
_atom_site_fract_y
_atom_site_fract_z
_atom_site_U_iso_or_equiv
_atom_site_adp_type
_atom_site_calc_flag
_atom_site_refinement_flags
_atom_site_occupancy
C C1 0.3474(2) 0.3296(3) 0.4923(2) 0.0374(6) Uani d . 1
C C2 0.3839(2) 0.4603(3) 0.5828(2) 0.0434(6) Uani d . 1
H H2 0.4250 0.4387 0.6727 0.052 Uiso calc R 1
C C3 0.3577(2) 0.6223(3) 0.5362(3) 0.0466(7) Uani d . 1
C C4 0.2982(3) 0.6613(3) 0.4054(3) 0.0528(7) Uani d . 1
H H4 0.2825 0.7732 0.3775 0.063 Uiso calc R 1
C C5 0.2619(2) 0.5294(4) 0.3156(3) 0.0491(7) Uani d . 1
H H5 0.2217 0.5521 0.2258 0.059 Uiso calc R 1
C C6 0.2852(2) 0.3657(3) 0.3590(2) 0.0389(6) Uani d . 1
Cl Cl1 0.38192(8) 0.12399(8) 0.54619(7) 0.0593(3) Uani d . 1
F F1 0.39249(18) 0.7501(2) 0.62495(17) 0.0748(6) Uani d . 1
O O1 0.25624(16) 0.2320(2) 0.26785(16) 0.0477(5) Uani d . 1
O O2 0.14230(19) -0.0208(3) 0.1755(2) 0.0685(6) Uani d . 1
C C7 0.0209(3) 0.2597(4) 0.0842(3) 0.0607(8) Uani d . 1
H H7A 0.0607 0.2678 0.0229 0.091 Uiso calc R 1
H H7B 0.0113 0.3710 0.1136 0.091 Uiso calc R 1
H H7C -0.0631 0.2076 0.0418 0.091 Uiso calc R 1
O O4 0.07175(19) 0.1475(3) 0.31847(19) 0.0661(6) Uani d . 1
S S1 0.11851(7) 0.13819(9) 0.21837(7) 0.0466(2) Uani d . 1

loop_
_atom_site_aniso_label
_atom_site_aniso_U_11
_atom_site_aniso_U_22
_atom_site_aniso_U_33
_atom_site_aniso_U_12
_atom_site_aniso_U_13
_atom_site_aniso_U_23
C1 0.0399(12) 0.0304(13) 0.0432(15) 0.0016(10) 0.0184(11) 0.0024(10)
C2 0.0476(14) 0.0406(16) 0.0404(14) -0.0003(11) 0.0163(11) -0.0002(12)
C3 0.0481(14) 0.0351(15) 0.0561(17) -0.0044(12) 0.0209(13) -0.0081(13)
C4 0.0530(16) 0.0350(15) 0.068(2) 0.0004(12) 0.0221(14) 0.0088(14)
C5 0.0486(15) 0.0499(18) 0.0448(15) -0.0024(13) 0.0151(12) 0.0084(13)
C6 0.0389(12) 0.0368(14) 0.0443(14) -0.0061(11) 0.0204(11) -0.0048(11)
Cl1 0.0775(5) 0.0325(4) 0.0605(5) 0.0075(3) 0.0208(4) 0.0044(3)
F1 0.1040(14) 0.0404(10) 0.0726(12) -0.0101(9) 0.0288(10) -0.0170(9)
O1 0.0497(10) 0.0531(12) 0.0465(10) -0.0103(9) 0.0262(8) -0.0128(9)
O2 0.0801(15) 0.0466(12) 0.0739(15) -0.0093(11) 0.0267(12) -0.0148(11)
C7 0.0608(18) 0.065(2) 0.0490(17) -0.0013(15) 0.0153(14) 0.0006(15)
O4 0.0668(13) 0.0921(17) 0.0490(12) -0.0288(11) 0.0335(10) -0.0109(11)
S1 0.0548(4) 0.0481(4) 0.0392(4) -0.0121(3) 0.0217(3) -0.0074(3)

loop_
_atom_type_symbol
_atom_type_description
_atom_type_scat_dispersion_real
_atom_type_scat_dispersion_imag
_atom_type_scat_source
C C 0.0033 0.0016 'International Tables Vol C Tables 4.2.6.8 and 6.1.1.4'
H H 0.0000 0.0000 'International Tables Vol C Tables 4.2.6.8 and 6.1.1.4'
O O 0.0106 0.0060 'International Tables Vol C Tables 4.2.6.8 and 6.1.1.4'
F F 0.0171 0.0103 'International Tables Vol C Tables 4.2.6.8 and 6.1.1.4'
S S 0.1246 0.1234 'International Tables Vol C Tables 4.2.6.8 and 6.1.1.4'
Cl Cl 0.1484 0.1585 'International Tables Vol C Tables 4.2.6.8 and 6.1.1.4'

loop_
_geom_angle_atom_site_label_1
_geom_angle_atom_site_label_2
_geom_angle_atom_site_label_3
_geom_angle
_geom_angle_publ_flag
C2 C1 C6 119.7(2) ?
C2 C1 Cl1 119.63(19) no
C6 C1 Cl1 120.69(19) ?
C3 C2 C1 118.0(2) ?
C3 C2 H2 121.0 ?
C1 C2 H2 121.0 ?
F1 C3 C4 118.6(2) ?
F1 C3 C2 118.0(2) ?
C4 C3 C2 123.4(3) ?
C3 C4 C5 118.1(2) ?
C3 C4 H4 121.0 ?
C5 C4 H4 121.0 ?
C6 C5 C4 120.0(2) ?
C6 C5 H5 120.0 ?
C4 C5 H5 120.0 ?
C5 C6 C1 120.8(2) no
C5 C6 O1 120.1(2) ?
C1 C6 O1 118.9(2) ?
C6 O1 S1 120.05(15) yes
S1 C7 H7A 109.5 ?
S1 C7 H7B 109.5 ?
H7A C7 H7B 109.5 ?
S1 C7 H7C 109.5 ?
H7A C7 H7C 109.5 ?
H7B C7 H7C 109.5 ?
O2 S1 O4 119.81(13) ?
O2 S1 O1 103.72(11) ?
O4 S1 O1 109.08(10) ?
O2 S1 C7 110.08(14) ?
O4 S1 C7 109.84(14) ?
O1 S1 C7 102.80(12) ?

loop_
_geom_bond_atom_site_label_1
_geom_bond_atom_site_label_2
_geom_bond_distance
_geom_bond_publ_flag
C1 C2 1.382(3) ?
C1 C6 1.385(3) no
C1 Cl1 1.720(3) yes
C2 C3 1.367(4) ?
C2 H2 0.9300 ?
C3 F1 1.353(3) yes
C3 C4 1.365(4) ?
C4 C5 1.385(4) ?
C4 H4 0.9300 ?
C5 C6 1.368(4) ?
C5 H5 0.9300 ?
C6 O1 1.407(3) yes
O1 S1 1.5996(18) yes
O2 S1 1.408(2) ?
C7 S1 1.736(3) yes
C7 H7A 0.9600 ?
C7 H7B 0.9600 ?
C7 H7C 0.9600 ?
O4 S1 1.4172(19) ?

loop_
_geom_hbond_atom_site_label_D
_geom_hbond_atom_site_label_H
_geom_hbond_atom_site_label_A
_geom_hbond_site_symmetry_A
_geom_hbond_distance_DH
_geom_hbond_distance_HA
_geom_hbond_distance_DA
_geom_hbond_angle_DHA
C7 H7A O4 4_565 0.96 2.42 3.318(3) 155

loop_
_geom_torsion_atom_site_label_1
_geom_torsion_atom_site_label_2
_geom_torsion_atom_site_label_3
_geom_torsion_atom_site_label_4
_geom_torsion
_geom_torsion_publ_flag
C6 C1 C2 C3 -0.6(4) ?
Cl1 C1 C2 C3 178.42(19) ?
C1 C2 C3 F1 179.5(2) ?
C1 C2 C3 C4 -0.3(4) ?
F1 C3 C4 C5 -179.4(2) no
C2 C3 C4 C5 0.4(4) ?
C3 C4 C5 C6 0.5(4) ?
C4 C5 C6 C1 -1.4(4) no
C4 C5 C6 O1 -175.8(2) ?
C2 C1 C6 C5 1.4(4) ?
Cl1 C1 C6 C5 -177.59(19) ?
C2 C1 C6 O1 176.0(2) ?
Cl1 C1 C6 O1 -3.1(3) ?
C5 C6 O1 S1 -93.7(2) ?
C1 C6 O1 S1 91.8(2) no
C6 O1 S1 O2 -157.22(18) ?
C6 O1 S1 O4 -28.5(2) ?
C6 O1 S1 C7 88.1(2) yes

loop_
_cod_related_entry_id
_cod_related_entry_database
_cod_related_entry_code
1 ChemSpider 8013151
